data_4320099
loop_
_publ_author_name
'Suresh K. Bhargava'
'Fabian Mohr'
'Martin A. Bennett'
'Lee L. Welling'
'Anthony C. Willis'

_publ_contact_author_address
;
Research School of Chemistry,
Australian National University,
Canberra, A. C. T. 0200, Australia
;
_publ_contact_author_email ' willis@rsc.anu.edu.au '
_publ_contact_author_fax ' 61 2 6249 0750 '
_publ_contact_author_name ' Anthony C. Willis '
_publ_contact_author_phone ' 61 2 6249 4109 '
_publ_section_title
;
 Synthesis, Structure, and Reactions of Binuclear Gold(I) Complexes
 Containing Two Different Bridging Ligands
;
_journal_name_full 'Inorganic Chemistry'
_journal_page_first 4271
_journal_page_last 4275
_journal_paper_doi 10.1021/ic010272i
_journal_volume 40
_journal_year 2001
_chemical_formula_moiety 'C28 H34 Au2 N P S2 '
_chemical_formula_sum 'C28 H34 Au2 N P S2'
_chemical_formula_weight 873.61
_space_group_IT_number 2
_symmetry_cell_setting triclinic
_symmetry_Int_Tables_number 2
_symmetry_space_group_name_Hall '-P 1'
_symmetry_space_group_name_H-M 'P -1'
_audit_creation_date 2000-10-04
_audit_creation_method 'by teXsan v1.8'
_audit_update_record
;
2000-10-05 - Report on C28 H34 Au2 N P S2
              by Anthony C. Willis
              for
              Fabian Mohr and Suresh K. Bhargava,
              Martin A. Bennett and Lee L. Welling
2000-10-05 - passes checkcif with minor alerts
              * some H atoms not located.
;
_cell_angle_alpha 91.0735(9)
_cell_angle_beta 109.3130(7)
_cell_angle_gamma 90.7666(8)
_cell_formula_units_Z 4
_cell_length_a 11.3398(1)
_cell_length_b 15.9750(2)
_cell_length_c 16.4400(3)
_cell_measurement_reflns_used 45121
_cell_measurement_temperature 200.0
_cell_measurement_theta_max 30.034
_cell_measurement_theta_min 4.076
_cell_volume 2809.47(7)
_computing_cell_refinement 'HKL Scalepack (Otwinowski & Minor 1997)'
_computing_data_collection KappaCCD
_computing_data_reduction 'Denzo and Scalepack (Otwinowski & Minor, 1997)'
_computing_publication_material 'teXsan (MSC, 1992-1997)'
_computing_structure_refinement 'teXsan (MSC, 1992-1997)'
_computing_structure_solution
;
DIRDIF92 PATTY (Beurskens, 1992)
;
_diffrn_ambient_temperature 200.0
_diffrn_measurement_device_type 'Nonius KappaCCD'
_diffrn_measurement_method ' omega scans with CCD'
_diffrn_orient_matrix_type X=UH
_diffrn_orient_matrix_UB_11 -0.00781
_diffrn_orient_matrix_UB_12 0.05476
_diffrn_orient_matrix_UB_13 0.02806
_diffrn_orient_matrix_UB_21 -0.02266
_diffrn_orient_matrix_UB_22 -0.03034
_diffrn_orient_matrix_UB_23 0.04558
_diffrn_orient_matrix_UB_31 0.09034
_diffrn_orient_matrix_UB_32 -0.00153
_diffrn_orient_matrix_UB_33 0.03594
_diffrn_radiation_detector CCD
_diffrn_radiation_monochromator graphite
_diffrn_radiation_source 'X-ray tube'
_diffrn_radiation_type 'Mo K\a'
_diffrn_radiation_wavelength 0.7107
_diffrn_reflns_av_R_equivalents 0.07313
_diffrn_reflns_av_sigmaI/netI 0.120
_diffrn_reflns_limit_h_max 15
_diffrn_reflns_limit_h_min -15
_diffrn_reflns_limit_k_max 22
_diffrn_reflns_limit_k_min -22
_diffrn_reflns_limit_l_max 23
_diffrn_reflns_limit_l_min -23
_diffrn_reflns_number 75246
_diffrn_reflns_reduction_process 'Lp corrections applied'
_diffrn_reflns_theta_max 30.04
_diffrn_reflns_theta_min 4.08
_diffrn_standards_decay_% 0.00
_diffrn_standards_interval_count 0
_diffrn_standards_number 0
_exptl_absorpt_coefficient_mu 10.692
_exptl_absorpt_correction_T_max 0.562
_exptl_absorpt_correction_T_min 0.160
_exptl_absorpt_correction_type integration
_exptl_absorpt_process_details
;
Gaussian integration (Coppens, 1970)  implemented in maXus (1999)
;
_exptl_crystal_colour yellow
_exptl_crystal_density_diffrn 2.065
_exptl_crystal_density_meas ?
_exptl_crystal_description needle
_exptl_crystal_F_000 1656.00
_exptl_crystal_size_max 0.34
_exptl_crystal_size_mid 0.07
_exptl_crystal_size_min 0.06
_refine_diff_density_max 1.33
_refine_diff_density_min -1.42
_refine_ls_extinction_method none
_refine_ls_goodness_of_fit_all 0.803
_refine_ls_goodness_of_fit_ref 0.778
_refine_ls_hydrogen_treatment noref
_refine_ls_matrix_type full
_refine_ls_number_constraints 5
_refine_ls_number_parameters 610
_refine_ls_number_reflns 10430
_refine_ls_number_restraints 12
_refine_ls_R_factor_all 0.0716
_refine_ls_R_factor_gt 0.0335
_refine_ls_shift/su_max 0.0040
_refine_ls_shift/su_mean 0.001
_refine_ls_structure_factor_coef F
_refine_ls_weighting_details
;
w = 1/[\s^2^(Fo)]
;
_refine_ls_weighting_scheme sigma
_refine_ls_wR_factor_all 0.0440
_refine_ls_wR_factor_ref 0.0337
_reflns_number_gt 10430
_reflns_number_total 16372
_reflns_threshold_expression I>2.00\s(I)
_cod_data_source_file ic010272i_1.cif
_cod_data_source_block fxm2-numabs
_cod_depositor_comments
;
The following automatic conversions were performed:

'_exptl_crystal_density_meas' value 'not measured' was changed to '?'
- the value is perceived as not measured.

Automatic conversion script
Id: cif_fix_values 3008 2015-01-20 13:52:24Z robertas 
;
_cod_original_cell_volume 2809.47(6)
_cod_original_sg_symbol_H-M 'P -1 '
_cod_original_formula_sum 'C28 H34 Au2 N P S2 '
_cod_database_code 4320099

loop_
_symmetry_equiv_pos_as_xyz
'   +x,   +y,   +z'
'   -x,   -y,   -z'

loop_
_atom_site_label
_atom_site_fract_x
_atom_site_fract_y
_atom_site_fract_z
_atom_site_U_iso_or_equiv
_atom_site_occupancy
_atom_site_refinement_flags
_atom_site_adp_type
_atom_site_calc_flag
_atom_site_calc_attached_atom
Au(1) 0.96423(2) 0.75078(2) 0.68555(2) 0.02760(7) 1.000 . Uani d ?
Au(2) 0.72052(2) 0.80607(2) 0.66686(2) 0.02570(7) 1.000 . Uani d ?
Au(3) 0.47010(2) 0.77814(2) 0.70479(2) 0.02910(8) 1.000 . Uani d ?
Au(4) 0.22212(2) 0.71894(2) 0.67023(2) 0.02875(7) 1.000 . Uani d ?
S(1) 0.9022(2) 0.6712(1) 0.5588(1) 0.0361(5) 1.000 . Uani d ?
S(2) 0.6330(2) 0.7091(1) 0.5539(1) 0.0301(5) 1.000 . Uani d ?
S(3) 0.4224(2) 0.8679(1) 0.5900(1) 0.0372(5) 1.000 . Uani d ?
S(4) 0.1475(2) 0.8193(1) 0.5644(1) 0.0355(5) 1.000 . Uani d ?
P(1) 1.0218(2) 0.8256(1) 0.8114(1) 0.0274(5) 1.000 . Uani d ?
P(2) 0.5198(2) 0.6940(1) 0.8205(1) 0.0281(5) 1.000 . Uani d ?
N(1) 0.6988(5) 0.5896(4) 0.4664(4) 0.032(2) 1.000 . Uani d ?
N(2) 0.2260(5) 0.9437(4) 0.4923(3) 0.033(2) 1.000 D Uani d ?
C(1) 0.9089(6) 0.9033(4) 0.8152(4) 0.029(2) 1.000 . Uani d ?
C(2) 0.7849(6) 0.8985(4) 0.7588(4) 0.026(2) 1.000 . Uani d ?
C(3) 0.7069(6) 0.9640(4) 0.7660(5) 0.030(2) 1.000 . Uani d ?
C(4) 0.7468(7) 1.0314(5) 0.8233(5) 0.035(2) 1.000 . Uani d ?
C(5) 0.8686(7) 1.0334(5) 0.8801(5) 0.037(2) 1.000 . Uani d ?
C(6) 0.9491(7) 0.9707(5) 0.8762(5) 0.036(2) 1.000 . Uani d ?
C(7) 0.6601(8) 1.1024(5) 0.8226(6) 0.050(3) 1.000 . Uani d ?
C(8) 1.0468(6) 0.7616(4) 0.9056(5) 0.030(2) 1.000 . Uani d ?
C(9) 1.1332(7) 0.6980(5) 0.9207(5) 0.039(2) 1.000 . Uani d ?
C(10) 1.1602(8) 0.6524(5) 0.9938(6) 0.048(2) 1.000 . Uani d ?
C(11) 1.0991(8) 0.6670(6) 1.0526(6) 0.050(3) 1.000 . Uani d ?
C(12) 1.0102(8) 0.7273(5) 1.0366(5) 0.043(2) 1.000 . Uani d ?
C(13) 0.9836(6) 0.7746(5) 0.9637(5) 0.033(2) 1.000 . Uani d ?
C(14) 1.1709(6) 0.8811(4) 0.8337(5) 0.031(2) 1.000 . Uani d ?
C(15) 1.1955(7) 0.9195(5) 0.7658(5) 0.037(2) 1.000 . Uani d ?
C(16) 1.3103(8) 0.9581(5) 0.7785(6) 0.049(2) 1.000 . Uani d ?
C(17) 1.3992(8) 0.9590(5) 0.8569(6) 0.050(2) 1.000 . Uani d ?
C(18) 1.3749(7) 0.9242(6) 0.9254(6) 0.053(2) 1.000 . Uani d ?
C(19) 1.2622(7) 0.8846(5) 0.9142(5) 0.040(2) 1.000 . Uani d ?
C(20) 0.7420(6) 0.6535(4) 0.5245(4) 0.028(2) 1.000 . Uani d ?
C(21) 0.7817(7) 0.5345(5) 0.4377(5) 0.042(2) 1.000 . Uani d ?
C(22) 0.8408(8) 0.4670(6) 0.5020(6) 0.051(3) 1.000 . Uani d ?
C(23) 0.7500(9) 0.4099(6) 0.5251(7) 0.058(3) 1.000 . Uani d ?
C(24) 0.813(1) 0.3476(7) 0.5927(8) 0.077(4) 1.000 . Uani d ?
C(25) 0.5633(7) 0.5667(5) 0.4319(5) 0.036(2) 1.000 . Uani d ?
C(26) 0.4885(7) 0.6146(5) 0.3546(5) 0.041(2) 1.000 . Uani d ?
C(27) 0.5240(8) 0.6016(5) 0.2747(6) 0.049(2) 1.000 . Uani d ?
C(28) 0.4278(9) 0.6357(7) 0.1953(6) 0.067(3) 1.000 . Uani d ?
C(29) 0.3960(6) 0.6199(4) 0.8187(5) 0.030(2) 1.000 . Uani d ?
C(30) 0.2769(6) 0.6258(4) 0.7567(5) 0.029(2) 1.000 . Uani d ?
C(31) 0.1924(6) 0.5587(5) 0.7557(5) 0.033(2) 1.000 . Uani d ?
C(32) 0.2223(7) 0.4910(5) 0.8101(5) 0.038(2) 1.000 . Uani d ?
C(33) 0.3400(7) 0.4912(5) 0.8720(5) 0.040(2) 1.000 . Uani d ?
C(34) 0.4257(6) 0.5533(5) 0.8755(5) 0.035(2) 1.000 . Uani d ?
C(35) 0.1330(8) 0.4184(5) 0.8006(7) 0.058(3) 1.000 . Uani d ?
C(36) 0.5680(7) 0.7513(5) 0.9235(5) 0.033(2) 1.000 . Uani d ?
C(37) 0.6555(7) 0.8162(5) 0.9334(5) 0.039(2) 1.000 . Uani d ?
C(38) 0.7039(7) 0.8596(5) 1.0102(6) 0.049(2) 1.000 . Uani d ?
C(39) 0.6671(9) 0.8387(6) 1.0785(6) 0.061(3) 1.000 . Uani d ?
C(40) 0.581(1) 0.7752(6) 1.0703(6) 0.059(3) 1.000 . Uani d ?
C(41) 0.5312(8) 0.7317(5) 0.9930(5) 0.044(2) 1.000 . Uani d ?
C(42) 0.6560(6) 0.6311(4) 0.8278(5) 0.032(2) 1.000 . Uani d ?
C(43) 0.6723(8) 0.6054(5) 0.7516(6) 0.048(3) 1.000 . Uani d ?
C(44) 0.779(1) 0.5600(6) 0.7537(8) 0.071(3) 1.000 . Uani d ?
C(45) 0.8628(9) 0.5389(6) 0.8310(9) 0.072(3) 1.000 . Uani d ?
C(46) 0.8439(8) 0.5622(6) 0.9070(8) 0.065(3) 1.000 . Uani d ?
C(47) 0.7427(7) 0.6086(5) 0.9060(5) 0.045(2) 1.000 . Uani d ?
C(48) 0.2627(6) 0.8807(4) 0.5467(4) 0.029(2) 1.000 . Uani d ?
C(49) 0.3151(7) 1.0076(5) 0.4800(5) 0.035(2) 1.000 . Uani d ?
C(50) 0.3581(7) 1.0725(5) 0.5526(5) 0.038(2) 1.000 . Uani d ?
C(51) 0.2538(8) 1.1179(5) 0.5698(6) 0.048(3) 1.000 . Uani d ?
C(52) 0.300(1) 1.1818(6) 0.6442(7) 0.068(3) 1.000 . Uani d ?
C(53) 0.0934(7) 0.9572(5) 0.4390(4) 0.047(2) 1.000 D Uani d ?
C(54) 0.067(1) 0.9293(7) 0.3456(4) 0.073(4) 0.57(1) PPPD Uiso d ?
C(54a) 0.035(1) 0.888(1) 0.3733(8) 0.073 0.429 PD Uiso d ?
C(55) 0.067(2) 0.8348(7) 0.3328(6) 0.112(6) 0.571 PD Uiso d ?
C(55a) 0.100(2) 0.872(2) 0.308(1) 0.112 0.429 PD Uiso d ?
C(56) 0.026(1) 0.8095(7) 0.2377(6) 0.123(6) 1.000 D Uani d ?
H(1) 0.6222 0.9619 0.7295 0.036 1.000 . Uiso c ?
H(2) 0.8965 1.0779 0.9215 0.045 1.000 . Uiso c ?
H(3) 1.0326 0.9725 0.9149 0.043 1.000 . Uiso c ?
H(4) 0.5808 1.0907 0.7804 0.060 1.000 . Uiso c ?
H(5) 0.6510 1.1083 0.8777 0.060 1.000 . Uiso c ?
H(6) 0.6941 1.1529 0.8090 0.060 1.000 . Uiso c ?
H(7) 1.1738 0.6861 0.8799 0.047 1.000 . Uiso c ?
H(8) 1.2215 0.6103 1.0042 0.058 1.000 . Uiso c ?
H(9) 1.1187 0.6356 1.1037 0.060 1.000 . Uiso c ?
H(10) 0.9663 0.7366 1.0761 0.052 1.000 . Uiso c ?
H(11) 0.9217 0.8163 0.9533 0.040 1.000 . Uiso c ?
H(12) 1.1332 0.9191 0.7103 0.044 1.000 . Uiso c ?
H(13) 1.3265 0.9842 0.7317 0.059 1.000 . Uiso c ?
H(14) 1.4789 0.9838 0.8647 0.060 1.000 . Uiso c ?
H(15) 1.4366 0.9275 0.9811 0.064 1.000 . Uiso c ?
H(16) 1.2468 0.8596 0.9618 0.048 1.000 . Uiso c ?
H(17) 0.8466 0.5679 0.4295 0.050 1.000 . Uiso c ?
H(18) 0.7341 0.5080 0.3845 0.050 1.000 . Uiso c ?
H(19) 0.8901 0.4333 0.4781 0.061 1.000 . Uiso c ?
H(20) 0.8930 0.4940 0.5535 0.061 1.000 . Uiso c ?
H(21) 0.7010 0.3799 0.4745 0.069 1.000 . Uiso c ?
H(22) 0.6972 0.4434 0.5462 0.069 1.000 . Uiso c ?
H(23) 0.7508 0.3145 0.6052 0.093 1.000 . Uiso c ?
H(24) 0.8627 0.3766 0.6437 0.093 1.000 . Uiso c ?
H(25) 0.8639 0.3125 0.5720 0.093 1.000 . Uiso c ?
H(26) 0.5558 0.5089 0.4162 0.043 1.000 . Uiso c ?
H(27) 0.5288 0.5763 0.4766 0.043 1.000 . Uiso c ?
H(28) 0.4984 0.6726 0.3699 0.049 1.000 . Uiso c ?
H(29) 0.4032 0.5983 0.3411 0.049 1.000 . Uiso c ?
H(30) 0.6020 0.6292 0.2830 0.059 1.000 . Uiso c ?
H(31) 0.5317 0.5433 0.2657 0.059 1.000 . Uiso c ?
H(32) 0.4531 0.6256 0.1465 0.081 1.000 . Uiso c ?
H(33) 0.4206 0.6943 0.2032 0.081 1.000 . Uiso c ?
H(34) 0.3492 0.6088 0.1866 0.081 1.000 . Uiso c ?
H(35) 0.1102 0.5603 0.7153 0.040 1.000 . Uiso c ?
H(36) 0.3615 0.4476 0.9125 0.048 1.000 . Uiso c ?
H(37) 0.5068 0.5511 0.9172 0.042 1.000 . Uiso c ?
H(38) 0.1720 0.3681 0.7927 0.069 1.000 . Uiso c ?
H(39) 0.0604 0.4262 0.7521 0.069 1.000 . Uiso c ?
H(40) 0.1101 0.4149 0.8511 0.069 1.000 . Uiso c ?
H(41) 0.6819 0.8305 0.8862 0.047 1.000 . Uiso c ?
H(42) 0.7627 0.9041 1.0160 0.058 1.000 . Uiso c ?
H(43) 0.7016 0.8682 1.1321 0.073 1.000 . Uiso c ?
H(44) 0.5549 0.7614 1.1179 0.071 1.000 . Uiso c ?
H(45) 0.4715 0.6879 0.9876 0.053 1.000 . Uiso c ?
H(46) 0.6118 0.6184 0.6979 0.057 1.000 . Uiso c ?
H(47) 0.7919 0.5441 0.7015 0.085 1.000 . Uiso c ?
H(48) 0.9345 0.5080 0.8325 0.087 1.000 . Uiso c ?
H(49) 0.9016 0.5459 0.9606 0.079 1.000 . Uiso c ?
H(50) 0.7316 0.6254 0.9587 0.054 1.000 . Uiso c ?
H(51) 0.3864 0.9796 0.4759 0.042 1.000 . Uiso c ?
H(52) 0.2753 1.0355 0.4279 0.042 1.000 . Uiso c ?
H(53) 0.4104 1.1124 0.5383 0.046 1.000 . Uiso c ?
H(54) 0.4047 1.0451 0.6038 0.046 1.000 . Uiso c ?
H(55) 0.2079 1.1463 0.5192 0.057 1.000 . Uiso c ?
H(56) 0.2006 1.0781 0.5833 0.057 1.000 . Uiso c ?
H(57) 0.2306 1.2090 0.6523 0.082 1.000 . Uiso c ?
H(58) 0.3452 1.1540 0.6954 0.082 1.000 . Uiso c ?
H(59) 0.3531 1.2222 0.6313 0.082 1.000 . Uiso c ?

loop_
_atom_site_aniso_label
_atom_site_aniso_U_11
_atom_site_aniso_U_22
_atom_site_aniso_U_33
_atom_site_aniso_U_12
_atom_site_aniso_U_13
_atom_site_aniso_U_23
Au(1) 0.0199(1) 0.0322(2) 0.0296(2) 0.0002(1) 0.0070(1) -0.0044(1)
Au(2) 0.0196(1) 0.0280(2) 0.0293(2) 0.0004(1) 0.0079(1) -0.0022(1)
Au(3) 0.0225(1) 0.0322(2) 0.0335(2) 0.0005(1) 0.0101(1) 0.0057(1)
Au(4) 0.0214(1) 0.0317(2) 0.0335(2) -0.0011(1) 0.0096(1) 0.0014(1)
S(1) 0.0217(8) 0.045(1) 0.042(1) -0.0041(8) 0.0130(8) -0.0174(9)
S(2) 0.0209(8) 0.037(1) 0.032(1) 0.0000(7) 0.0089(7) -0.0069(8)
S(3) 0.0249(9) 0.045(1) 0.045(1) 0.0055(8) 0.0153(8) 0.0183(9)
S(4) 0.0239(9) 0.041(1) 0.039(1) -0.0021(8) 0.0072(8) 0.0078(9)
P(1) 0.0217(8) 0.032(1) 0.0258(9) 0.0010(7) 0.0049(7) -0.0023(8)
P(2) 0.0253(9) 0.029(1) 0.030(1) 0.0002(7) 0.0087(8) 0.0018(8)
N(1) 0.027(3) 0.036(3) 0.034(3) -0.004(2) 0.010(3) -0.009(2)
N(2) 0.031(3) 0.036(3) 0.034(4) 0.006(2) 0.014(2) 0.004(2)
C(1) 0.027(3) 0.031(4) 0.026(4) 0.001(2) 0.007(2) 0.000(3)
C(2) 0.025(3) 0.031(3) 0.021(3) 0.000(2) 0.006(2) -0.001(2)
C(3) 0.018(3) 0.034(4) 0.036(4) -0.003(2) 0.006(3) -0.003(3)
C(4) 0.041(3) 0.033(4) 0.035(4) -0.001(3) 0.016(3) 0.000(3)
C(5) 0.041(3) 0.029(4) 0.041(5) -0.002(3) 0.013(3) -0.006(3)
C(6) 0.033(4) 0.039(4) 0.031(4) 0.000(3) 0.005(3) -0.007(3)
C(7) 0.046(5) 0.041(5) 0.065(6) 0.006(3) 0.020(5) -0.009(4)
C(8) 0.029(3) 0.029(4) 0.030(3) -0.006(2) 0.009(3) -0.002(2)
C(9) 0.035(4) 0.037(4) 0.045(4) 0.005(3) 0.013(4) -0.001(3)
C(10) 0.041(5) 0.048(5) 0.051(5) 0.007(4) 0.007(4) 0.017(4)
C(11) 0.055(5) 0.049(5) 0.044(5) -0.005(3) 0.012(4) 0.015(4)
C(12) 0.053(5) 0.043(5) 0.037(4) -0.009(3) 0.022(4) -0.001(3)
C(13) 0.029(4) 0.036(4) 0.038(4) -0.001(3) 0.016(3) -0.004(3)
C(14) 0.027(3) 0.029(4) 0.034(3) -0.002(3) 0.008(3) -0.005(3)
C(15) 0.041(4) 0.037(5) 0.034(4) -0.001(3) 0.013(3) -0.002(3)
C(16) 0.049(4) 0.038(5) 0.068(5) -0.011(4) 0.031(4) -0.003(4)
C(17) 0.038(4) 0.041(5) 0.075(5) -0.007(4) 0.025(3) -0.011(4)
C(18) 0.030(4) 0.052(6) 0.062(5) -0.009(4) -0.004(4) -0.007(4)
C(19) 0.031(4) 0.045(5) 0.038(4) -0.004(3) 0.004(3) 0.005(4)
C(20) 0.025(2) 0.035(4) 0.025(4) -0.002(2) 0.012(3) -0.001(3)
C(21) 0.030(4) 0.047(5) 0.052(5) -0.009(3) 0.021(4) -0.028(3)
C(22) 0.038(4) 0.051(5) 0.065(6) 0.009(3) 0.019(4) -0.020(4)
C(23) 0.056(6) 0.051(6) 0.076(7) 0.005(4) 0.034(5) -0.011(4)
C(24) 0.084(8) 0.057(7) 0.092(8) 0.019(5) 0.031(7) 0.005(5)
C(25) 0.029(3) 0.036(4) 0.039(4) -0.010(3) 0.009(3) -0.016(3)
C(26) 0.027(4) 0.046(5) 0.045(4) -0.003(3) 0.005(3) -0.008(3)
C(27) 0.055(5) 0.049(5) 0.046(4) -0.008(4) 0.020(4) -0.010(4)
C(28) 0.069(7) 0.080(8) 0.046(6) -0.005(5) 0.009(4) 0.002(5)
C(29) 0.031(3) 0.030(4) 0.031(4) -0.004(2) 0.014(3) -0.004(3)
C(30) 0.028(3) 0.029(3) 0.032(4) -0.001(2) 0.013(3) -0.007(2)
C(31) 0.029(4) 0.034(4) 0.039(4) -0.004(3) 0.015(3) -0.006(3)
C(32) 0.042(4) 0.029(4) 0.050(5) 0.000(3) 0.027(3) -0.001(3)
C(33) 0.047(4) 0.032(4) 0.048(5) 0.001(3) 0.024(3) 0.012(4)
C(34) 0.029(4) 0.039(4) 0.035(4) 0.003(3) 0.010(3) 0.008(3)
C(35) 0.046(5) 0.038(5) 0.097(8) -0.006(4) 0.034(5) 0.010(5)
C(36) 0.034(4) 0.030(4) 0.035(3) 0.005(3) 0.013(3) -0.002(3)
C(37) 0.027(4) 0.047(5) 0.046(4) -0.002(3) 0.015(3) -0.006(3)
C(38) 0.036(4) 0.046(5) 0.057(5) -0.006(4) 0.008(4) -0.018(4)
C(39) 0.069(6) 0.065(6) 0.041(5) 0.011(4) 0.007(4) -0.016(5)
C(40) 0.082(7) 0.070(7) 0.034(4) 0.001(4) 0.028(5) 0.000(4)
C(41) 0.060(5) 0.039(5) 0.041(4) 0.002(4) 0.029(4) 0.003(3)
C(42) 0.024(3) 0.026(4) 0.047(3) -0.001(2) 0.016(3) 0.002(3)
C(43) 0.070(5) 0.037(5) 0.049(5) 0.002(4) 0.037(5) 0.002(4)
C(44) 0.092(7) 0.043(6) 0.111(8) 0.023(5) 0.079(6) 0.011(6)
C(45) 0.058(6) 0.046(6) 0.134(8) 0.025(5) 0.058(6) 0.011(6)
C(46) 0.032(4) 0.040(5) 0.109(7) 0.005(3) 0.002(5) 0.010(5)
C(47) 0.039(4) 0.036(5) 0.050(5) 0.002(3) 0.002(3) -0.003(4)
C(48) 0.026(2) 0.032(4) 0.029(4) 0.006(2) 0.010(3) -0.001(3)
C(49) 0.033(4) 0.039(4) 0.039(4) 0.010(3) 0.018(3) 0.013(3)
C(50) 0.039(4) 0.036(4) 0.043(4) -0.006(3) 0.016(4) 0.010(3)
C(51) 0.047(5) 0.038(5) 0.062(5) 0.002(3) 0.024(4) 0.004(3)
C(52) 0.091(8) 0.049(6) 0.071(7) -0.014(5) 0.035(6) -0.015(4)
C(53) 0.033(3) 0.050(5) 0.042(5) 0.001(4) -0.009(3) -0.001(4)
C(56) 0.22(2) 0.083(9) 0.048(7) -0.02(1) 0.019(9) -0.030(7)

loop_
_atom_type_symbol
_atom_type_oxidation_number
_atom_type_number_in_cell
_atom_type_scat_dispersion_real
_atom_type_scat_dispersion_imag
_atom_type_scat_source
C 0 112 0.002 0.002
;International Tables for Crystallography
(1992, Vol. C, Tables 4.2.6.8 and 6.1.1.1)
;
H 0 136 0.000 0.000
;International Tables for Crystallography
(1992, Vol. C, Table 6.1.1.2)
;
Au 0 8 -2.688 8.798
;International Tables for Crystallography
(1992, Vol. C, Tables 4.2.6.8 and 6.1.1.1)
;
N 0 4 0.004 0.003
;International Tables for Crystallography
(1992, Vol. C, Tables 4.2.6.8 and 6.1.1.1)
;
P 0 4 0.090 0.095
;International Tables for Crystallography
(1992, Vol. C, Tables 4.2.6.8 and 6.1.1.1)
;
S 0 8 0.110 0.124
;International Tables for Crystallography
(1992, Vol. C, Tables 4.2.6.8 and 6.1.1.1)
;

loop_
_exptl_crystal_face_index_h
_exptl_crystal_face_index_k
_exptl_crystal_face_index_l
_exptl_crystal_face_perp_dist
0 1 1 0.030
0 -1 -1 0.030
0 -1 1 0.010
0 1 -1 0.060
2 -1 -2 0.170
-2 1 2 0.170

loop_
_geom_angle_atom_site_label_1
_geom_angle_atom_site_label_2
_geom_angle_atom_site_label_3
_geom_angle
_geom_angle_site_symmetry_1
_geom_angle_site_symmetry_2
_geom_angle_site_symmetry_3
_geom_angle_publ_flag
Au(2) Au(1) Au(4) 166.35(1) . . 1_655 yes
Au(2) Au(1) S(1) 94.60(4) . . . yes
Au(2) Au(1) P(1) 84.79(4) . . . yes
Au(4) Au(1) S(1) 81.16(4) 1_655 . . yes
Au(4) Au(1) P(1) 99.81(4) 1_655 . . yes
S(1) Au(1) P(1) 178.20(6) . . . yes
Au(1) Au(2) Au(3) 148.33(1) . . . yes
Au(1) Au(2) S(2) 91.06(4) . . . yes
Au(1) Au(2) C(2) 93.1(2) . . . yes
Au(3) Au(2) S(2) 84.12(4) . . . yes
Au(3) Au(2) C(2) 94.2(2) . . . yes
S(2) Au(2) C(2) 174.6(2) . . . yes
Au(2) Au(3) Au(4) 155.62(1) . . . yes
Au(2) Au(3) S(3) 74.60(4) . . . yes
Au(2) Au(3) P(2) 105.02(4) . . . yes
Au(4) Au(3) S(3) 95.19(4) . . . yes
Au(4) Au(3) P(2) 85.92(4) . . . yes
S(3) Au(3) P(2) 177.99(6) . . . yes
Au(1) Au(4) Au(3) 147.19(1) 1_455 . . yes
Au(1) Au(4) S(4) 79.44(4) 1_455 . . yes
Au(1) Au(4) C(30) 98.9(2) 1_455 . . yes
Au(3) Au(4) S(4) 90.95(4) . . . yes
Au(3) Au(4) C(30) 92.5(2) . . . yes
S(4) Au(4) C(30) 175.8(2) . . . yes
Au(1) S(1) C(20) 110.0(2) . . . yes
Au(2) S(2) C(20) 113.7(2) . . . yes
Au(3) S(3) C(48) 110.8(2) . . . yes
Au(4) S(4) C(48) 114.4(2) . . . yes
Au(1) P(1) C(1) 113.0(2) . . . yes
Au(1) P(1) C(8) 113.6(2) . . . yes
Au(1) P(1) C(14) 113.0(2) . . . yes
C(1) P(1) C(8) 106.7(3) . . . yes
C(1) P(1) C(14) 106.6(3) . . . yes
C(8) P(1) C(14) 103.2(3) . . . yes
Au(3) P(2) C(29) 113.7(2) . . . yes
Au(3) P(2) C(36) 113.6(2) . . . yes
Au(3) P(2) C(42) 111.6(2) . . . yes
C(29) P(2) C(36) 108.4(3) . . . yes
C(29) P(2) C(42) 105.8(3) . . . yes
C(36) P(2) C(42) 102.9(3) . . . yes
C(20) N(1) C(21) 123.1(5) . . . yes
C(20) N(1) C(25) 121.3(5) . . . yes
C(21) N(1) C(25) 115.4(5) . . . yes
C(48) N(2) C(49) 122.6(5) . . . yes
C(48) N(2) C(53) 123.6(5) . . . yes
C(49) N(2) C(53) 113.8(5) . . . yes
P(1) C(1) C(2) 121.5(5) . . . yes
P(1) C(1) C(6) 118.2(5) . . . yes
C(2) C(1) C(6) 120.3(6) . . . yes
Au(2) C(2) C(1) 122.9(4) . . . yes
Au(2) C(2) C(3) 120.7(4) . . . yes
C(1) C(2) C(3) 116.2(5) . . . yes
C(2) C(3) C(4) 123.7(6) . . . yes
C(2) C(3) H(1) 118.1 . . . no
C(4) C(3) H(1) 118.1 . . . no
C(3) C(4) C(5) 118.9(6) . . . yes
C(3) C(4) C(7) 120.6(6) . . . yes
C(5) C(4) C(7) 120.5(6) . . . yes
C(4) C(5) C(6) 119.8(6) . . . yes
C(4) C(5) H(2) 120.1 . . . no
C(6) C(5) H(2) 120.1 . . . no
C(1) C(6) C(5) 120.9(6) . . . yes
C(1) C(6) H(3) 119.5 . . . no
C(5) C(6) H(3) 119.5 . . . no
C(4) C(7) H(4) 109.5 . . . no
C(4) C(7) H(5) 109.5 . . . no
C(4) C(7) H(6) 109.5 . . . no
H(4) C(7) H(5) 109.5 . . . no
H(4) C(7) H(6) 109.5 . . . no
H(5) C(7) H(6) 109.5 . . . no
P(1) C(8) C(9) 119.2(5) . . . yes
P(1) C(8) C(13) 122.3(5) . . . yes
C(9) C(8) C(13) 118.5(6) . . . yes
C(8) C(9) C(10) 120.6(6) . . . yes
C(8) C(9) H(7) 119.7 . . . no
C(10) C(9) H(7) 119.7 . . . no
C(9) C(10) C(11) 120.5(7) . . . yes
C(9) C(10) H(8) 119.7 . . . no
C(11) C(10) H(8) 119.7 . . . no
C(10) C(11) C(12) 119.3(7) . . . yes
C(10) C(11) H(9) 120.4 . . . no
C(12) C(11) H(9) 120.4 . . . no
C(11) C(12) C(13) 120.7(6) . . . yes
C(11) C(12) H(10) 119.7 . . . no
C(13) C(12) H(10) 119.7 . . . no
C(8) C(13) C(12) 120.3(6) . . . yes
C(8) C(13) H(11) 119.9 . . . no
C(12) C(13) H(11) 119.9 . . . no
P(1) C(14) C(15) 118.1(5) . . . yes
P(1) C(14) C(19) 123.4(5) . . . yes
C(15) C(14) C(19) 118.5(6) . . . yes
C(14) C(15) C(16) 120.2(6) . . . yes
C(14) C(15) H(12) 119.9 . . . no
C(16) C(15) H(12) 119.9 . . . no
C(15) C(16) C(17) 120.3(7) . . . yes
C(15) C(16) H(13) 119.8 . . . no
C(17) C(16) H(13) 119.8 . . . no
C(16) C(17) C(18) 120.2(6) . . . yes
C(16) C(17) H(14) 119.9 . . . no
C(18) C(17) H(14) 119.9 . . . no
C(17) C(18) C(19) 120.5(7) . . . yes
C(17) C(18) H(15) 119.8 . . . no
C(19) C(18) H(15) 119.8 . . . no
C(14) C(19) C(18) 120.2(7) . . . yes
C(14) C(19) H(16) 119.9 . . . no
C(18) C(19) H(16) 119.9 . . . no
S(1) C(20) S(2) 127.4(4) . . . yes
S(1) C(20) N(1) 115.5(4) . . . yes
S(2) C(20) N(1) 117.1(4) . . . yes
N(1) C(21) C(22) 113.1(6) . . . yes
N(1) C(21) H(17) 108.5 . . . no
N(1) C(21) H(18) 108.5 . . . no
C(22) C(21) H(17) 108.5 . . . no
C(22) C(21) H(18) 108.5 . . . no
H(17) C(21) H(18) 109.5 . . . no
C(21) C(22) C(23) 115.5(6) . . . yes
C(21) C(22) H(19) 107.9 . . . no
C(21) C(22) H(20) 107.9 . . . no
C(23) C(22) H(19) 107.9 . . . no
C(23) C(22) H(20) 107.9 . . . no
H(19) C(22) H(20) 109.5 . . . no
C(22) C(23) C(24) 113.6(7) . . . yes
C(22) C(23) H(21) 108.4 . . . no
C(22) C(23) H(22) 108.4 . . . no
C(24) C(23) H(21) 108.4 . . . no
C(24) C(23) H(22) 108.4 . . . no
H(21) C(23) H(22) 109.5 . . . no
C(23) C(24) H(23) 109.5 . . . no
C(23) C(24) H(24) 109.5 . . . no
C(23) C(24) H(25) 109.5 . . . no
H(23) C(24) H(24) 109.5 . . . no
H(23) C(24) H(25) 109.5 . . . no
H(24) C(24) H(25) 109.5 . . . no
N(1) C(25) C(26) 115.1(5) . . . yes
N(1) C(25) H(26) 108.0 . . . no
N(1) C(25) H(27) 108.0 . . . no
C(26) C(25) H(26) 108.0 . . . no
C(26) C(25) H(27) 108.0 . . . no
H(26) C(25) H(27) 109.5 . . . no
C(25) C(26) C(27) 115.5(6) . . . yes
C(25) C(26) H(28) 107.9 . . . no
C(25) C(26) H(29) 107.9 . . . no
C(27) C(26) H(28) 107.9 . . . no
C(27) C(26) H(29) 107.9 . . . no
H(28) C(26) H(29) 109.5 . . . no
C(26) C(27) C(28) 112.2(7) . . . yes
C(26) C(27) H(30) 108.8 . . . no
C(26) C(27) H(31) 108.8 . . . no
C(28) C(27) H(30) 108.8 . . . no
C(28) C(27) H(31) 108.8 . . . no
H(30) C(27) H(31) 109.5 . . . no
C(27) C(28) H(32) 109.5 . . . no
C(27) C(28) H(33) 109.5 . . . no
C(27) C(28) H(34) 109.5 . . . no
H(32) C(28) H(33) 109.5 . . . no
H(32) C(28) H(34) 109.5 . . . no
H(33) C(28) H(34) 109.5 . . . no
P(2) C(29) C(30) 120.3(5) . . . yes
P(2) C(29) C(34) 118.3(5) . . . yes
C(30) C(29) C(34) 121.2(5) . . . yes
Au(4) C(30) C(29) 125.2(4) . . . yes
Au(4) C(30) C(31) 120.0(5) . . . yes
C(29) C(30) C(31) 114.8(6) . . . yes
C(30) C(31) C(32) 124.3(6) . . . yes
C(30) C(31) H(35) 117.9 . . . no
C(32) C(31) H(35) 117.9 . . . no
C(31) C(32) C(33) 117.6(6) . . . yes
C(31) C(32) C(35) 121.7(7) . . . yes
C(33) C(32) C(35) 120.6(7) . . . yes
C(32) C(33) C(34) 120.8(6) . . . yes
C(32) C(33) H(36) 119.6 . . . no
C(34) C(33) H(36) 119.6 . . . no
C(29) C(34) C(33) 121.2(6) . . . yes
C(29) C(34) H(37) 119.4 . . . no
C(33) C(34) H(37) 119.4 . . . no
C(32) C(35) H(38) 109.5 . . . no
C(32) C(35) H(39) 109.5 . . . no
C(32) C(35) H(40) 109.5 . . . no
H(38) C(35) H(39) 109.5 . . . no
H(38) C(35) H(40) 109.5 . . . no
H(39) C(35) H(40) 109.5 . . . no
P(2) C(36) C(37) 116.3(5) . . . yes
P(2) C(36) C(41) 125.1(5) . . . yes
C(37) C(36) C(41) 118.4(6) . . . yes
C(36) C(37) C(38) 120.9(6) . . . yes
C(36) C(37) H(41) 119.5 . . . no
C(38) C(37) H(41) 119.5 . . . no
C(37) C(38) C(39) 119.7(7) . . . yes
C(37) C(38) H(42) 120.2 . . . no
C(39) C(38) H(42) 120.2 . . . no
C(38) C(39) C(40) 120.5(7) . . . yes
C(38) C(39) H(43) 119.8 . . . no
C(40) C(39) H(43) 119.7 . . . no
C(39) C(40) C(41) 120.0(7) . . . yes
C(39) C(40) H(44) 120.0 . . . no
C(41) C(40) H(44) 120.0 . . . no
C(36) C(41) C(40) 120.5(7) . . . yes
C(36) C(41) H(45) 119.8 . . . no
C(40) C(41) H(45) 119.8 . . . no
P(2) C(42) C(43) 117.6(5) . . . yes
P(2) C(42) C(47) 123.0(5) . . . yes
C(43) C(42) C(47) 119.4(6) . . . yes
C(42) C(43) C(44) 119.8(8) . . . yes
C(42) C(43) H(46) 120.1 . . . no
C(44) C(43) H(46) 120.1 . . . no
C(43) C(44) C(45) 119.8(8) . . . yes
C(43) C(44) H(47) 120.1 . . . no
C(45) C(44) H(47) 120.1 . . . no
C(44) C(45) C(46) 120.1(7) . . . yes
C(44) C(45) H(48) 119.9 . . . no
C(46) C(45) H(48) 119.9 . . . no
C(45) C(46) C(47) 120.6(8) . . . yes
C(45) C(46) H(49) 119.7 . . . no
C(47) C(46) H(49) 119.7 . . . no
C(42) C(47) C(46) 120.1(8) . . . yes
C(42) C(47) H(50) 120.0 . . . no
C(46) C(47) H(50) 120.0 . . . no
S(3) C(48) S(4) 126.8(4) . . . yes
S(3) C(48) N(2) 115.8(4) . . . yes
S(4) C(48) N(2) 117.4(4) . . . yes
N(2) C(49) C(50) 113.7(5) . . . yes
N(2) C(49) H(51) 108.4 . . . no
N(2) C(49) H(52) 108.4 . . . no
C(50) C(49) H(51) 108.4 . . . no
C(50) C(49) H(52) 108.4 . . . no
H(51) C(49) H(52) 109.5 . . . no
C(49) C(50) C(51) 114.0(6) . . . yes
C(49) C(50) H(53) 108.3 . . . no
C(49) C(50) H(54) 108.3 . . . no
C(51) C(50) H(53) 108.3 . . . no
C(51) C(50) H(54) 108.3 . . . no
H(53) C(50) H(54) 109.5 . . . no
C(50) C(51) C(52) 112.8(6) . . . yes
C(50) C(51) H(55) 108.6 . . . no
C(50) C(51) H(56) 108.6 . . . no
C(52) C(51) H(55) 108.6 . . . no
C(52) C(51) H(56) 108.6 . . . no
H(55) C(51) H(56) 109.5 . . . no
C(51) C(52) H(57) 109.5 . . . no
C(51) C(52) H(58) 109.5 . . . no
C(51) C(52) H(59) 109.5 . . . no
H(57) C(52) H(58) 109.5 . . . no
H(57) C(52) H(59) 109.5 . . . no
H(58) C(52) H(59) 109.5 . . . no
N(2) C(53) C(54) 111.6(6) . . . yes
N(2) C(53) C(54a) 114.5(6) . . . yes
C(54) C(53) C(54a) 36.4(6) . . . yes
C(53) C(54) C(54a) 71.6(4) . . . yes
C(53) C(54) C(55) 113.5(5) . . . yes
C(53) C(54) C(55a) 136(2) . . . yes
C(54a) C(54) C(55) 52.1(8) . . . yes
C(54a) C(54) C(55a) 87(1) . . . yes
C(55) C(54) C(55a) 35(1) . . . yes
C(53) C(54a) C(54) 72.0(4) . . . yes
C(53) C(54a) C(55) 139(1) . . . yes
C(53) C(54a) C(55a) 114.7(5) . . . yes
C(54) C(54a) C(55) 89(1) . . . yes
C(54) C(54a) C(55a) 54(1) . . . yes
C(55) C(54a) C(55a) 35(1) . . . yes
C(54) C(55) C(54a) 38.7(8) . . . yes
C(54) C(55) C(55a) 54(1) . . . yes
C(54) C(55) C(56) 111.6(5) . . . yes
C(54a) C(55) C(55a) 93(1) . . . yes
C(54a) C(55) C(56) 134(1) . . . yes
C(55a) C(55) C(56) 73.3(5) . . . yes
C(54) C(55a) C(54a) 38.7(8) . . . yes
C(54) C(55a) C(55) 91(1) . . . yes
C(54) C(55a) C(56) 132(2) . . . yes
C(54a) C(55a) C(55) 52.0(9) . . . yes
C(54a) C(55a) C(56) 110.9(5) . . . yes
C(55) C(55a) C(56) 73.1(5) . . . yes
C(55) C(56) C(55a) 33.6(9) . . . yes

loop_
_geom_bond_atom_site_label_1
_geom_bond_atom_site_label_2
_geom_bond_distance
_geom_bond_site_symmetry_1
_geom_bond_site_symmetry_2
_geom_bond_publ_flag
Au(1) Au(2) 2.8331(3) . . yes
Au(1) Au(4) 3.0653(3) . 1_655 yes
Au(1) S(1) 2.316(2) . . yes
Au(1) P(1) 2.264(2) . . yes
Au(2) Au(3) 3.1304(3) . . yes
Au(2) S(2) 2.338(2) . . yes
Au(2) C(2) 2.039(6) . . yes
Au(3) Au(4) 2.8243(3) . . yes
Au(3) S(3) 2.315(2) . . yes
Au(3) P(2) 2.269(2) . . yes
Au(4) S(4) 2.342(2) . . yes
Au(4) C(30) 2.034(6) . . yes
S(1) C(20) 1.732(6) . . yes
S(2) C(20) 1.720(6) . . yes
S(3) C(48) 1.730(6) . . yes
S(4) C(48) 1.727(6) . . yes
P(1) C(1) 1.810(6) . . yes
P(1) C(8) 1.816(6) . . yes
P(1) C(14) 1.821(6) . . yes
P(2) C(29) 1.817(6) . . yes
P(2) C(36) 1.822(7) . . yes
P(2) C(42) 1.826(6) . . yes
N(1) C(20) 1.354(7) . . yes
N(1) C(21) 1.477(8) . . yes
N(1) C(25) 1.488(7) . . yes
N(2) C(48) 1.335(8) . . yes
N(2) C(49) 1.488(8) . . yes
N(2) C(53) 1.490(7) . . yes
C(1) C(2) 1.405(8) . . yes
C(1) C(6) 1.420(9) . . yes
C(2) C(3) 1.407(8) . . yes
C(3) C(4) 1.384(9) . . yes
C(3) H(1) 0.95 . . no
C(4) C(5) 1.388(9) . . yes
C(4) C(7) 1.509(9) . . yes
C(5) C(6) 1.379(9) . . yes
C(5) H(2) 0.95 . . no
C(6) H(3) 0.95 . . no
C(7) H(4) 0.95 . . no
C(7) H(5) 0.95 . . no
C(7) H(6) 0.95 . . no
C(8) C(9) 1.389(9) . . yes
C(8) C(13) 1.387(8) . . yes
C(9) C(10) 1.36(1) . . yes
C(9) H(7) 0.95 . . no
C(10) C(11) 1.38(1) . . yes
C(10) H(8) 0.95 . . no
C(11) C(12) 1.37(1) . . yes
C(11) H(9) 0.95 . . no
C(12) C(13) 1.377(9) . . yes
C(12) H(10) 0.95 . . no
C(13) H(11) 0.95 . . no
C(14) C(15) 1.389(9) . . yes
C(14) C(19) 1.383(9) . . yes
C(15) C(16) 1.383(9) . . yes
C(15) H(12) 0.95 . . no
C(16) C(17) 1.35(1) . . yes
C(16) H(13) 0.95 . . no
C(17) C(18) 1.37(1) . . yes
C(17) H(14) 0.95 . . no
C(18) C(19) 1.374(9) . . yes
C(18) H(15) 0.95 . . no
C(19) H(16) 0.95 . . no
C(21) C(22) 1.52(1) . . yes
C(21) H(17) 0.95 . . no
C(21) H(18) 0.95 . . no
C(22) C(23) 1.51(1) . . yes
C(22) H(19) 0.95 . . no
C(22) H(20) 0.95 . . no
C(23) C(24) 1.51(1) . . yes
C(23) H(21) 0.95 . . no
C(23) H(22) 0.95 . . no
C(24) H(23) 0.95 . . no
C(24) H(24) 0.95 . . no
C(24) H(25) 0.95 . . no
C(25) C(26) 1.50(1) . . yes
C(25) H(26) 0.95 . . no
C(25) H(27) 0.95 . . no
C(26) C(27) 1.51(1) . . yes
C(26) H(28) 0.95 . . no
C(26) H(29) 0.95 . . no
C(27) C(28) 1.51(1) . . yes
C(27) H(30) 0.95 . . no
C(27) H(31) 0.95 . . no
C(28) H(32) 0.95 . . no
C(28) H(33) 0.95 . . no
C(28) H(34) 0.95 . . no
C(29) C(30) 1.403(8) . . yes
C(29) C(34) 1.398(9) . . yes
C(30) C(31) 1.426(8) . . yes
C(31) C(32) 1.388(9) . . yes
C(31) H(35) 0.95 . . no
C(32) C(33) 1.386(9) . . yes
C(32) C(35) 1.501(9) . . yes
C(33) C(34) 1.366(9) . . yes
C(33) H(36) 0.95 . . no
C(34) H(37) 0.95 . . no
C(35) H(38) 0.95 . . no
C(35) H(39) 0.95 . . no
C(35) H(40) 0.95 . . no
C(36) C(37) 1.395(9) . . yes
C(36) C(41) 1.379(9) . . yes
C(37) C(38) 1.369(9) . . yes
C(37) H(41) 0.95 . . no
C(38) C(39) 1.37(1) . . yes
C(38) H(42) 0.95 . . no
C(39) C(40) 1.37(1) . . yes
C(39) H(43) 0.95 . . no
C(40) C(41) 1.38(1) . . yes
C(40) H(44) 0.95 . . no
C(41) H(45) 0.95 . . no
C(42) C(43) 1.381(9) . . yes
C(42) C(47) 1.393(9) . . yes
C(43) C(44) 1.41(1) . . yes
C(43) H(46) 0.95 . . no
C(44) C(45) 1.36(1) . . yes
C(44) H(47) 0.95 . . no
C(45) C(46) 1.38(1) . . yes
C(45) H(48) 0.95 . . no
C(46) C(47) 1.37(1) . . yes
C(46) H(49) 0.95 . . no
C(47) H(50) 0.95 . . no
C(49) C(50) 1.514(9) . . yes
C(49) H(51) 0.95 . . no
C(49) H(52) 0.95 . . no
C(50) C(51) 1.50(1) . . yes
C(50) H(53) 0.95 . . no
C(50) H(54) 0.95 . . no
C(51) C(52) 1.53(1) . . yes
C(51) H(55) 0.95 . . no
C(51) H(56) 0.95 . . no
C(52) H(57) 0.95 . . no
C(52) H(58) 0.95 . . no
C(52) H(59) 0.95 . . no
C(53) C(54) 1.522(3) . . yes
C(53) C(54a) 1.519(3) . . yes
C(54) C(54a) 0.95(2) . . yes
C(54) C(55) 1.519(3) . . yes
C(54) C(55a) 1.23(2) . . yes
C(54a) C(55) 1.20(1) . . yes
C(54a) C(55a) 1.519(3) . . yes
C(55) C(55a) 0.88(2) . . yes
C(55) C(56) 1.521(3) . . yes
C(55a) C(56) 1.523(3) . . yes

loop_
_geom_contact_atom_site_label_1
_geom_contact_atom_site_label_2
_geom_contact_distance
_geom_contact_site_symmetry_1
_geom_contact_site_symmetry_2
_geom_contact_publ_flag
Au(4) S(1) 3.546(2) . 1_455 no
S(4) C(15) 3.522(7) . 1_455 no
C(4) C(55a) 3.54(2) . 2_676 no
C(5) C(55a) 3.58(2) . 2_676 no
C(12) C(56) 3.48(1) . 1_656 no
C(17) C(39) 3.55(1) . 2_777 no
C(21) C(31) 3.586(9) . 2_666 no
C(24) C(55) 3.31(1) . 2_666 no
C(27) C(33) 3.57(1) . 2_666 no

loop_
_geom_torsion_atom_site_label_1
_geom_torsion_atom_site_label_2
_geom_torsion_atom_site_label_3
_geom_torsion_atom_site_label_4
_geom_torsion_site_symmetry_1
_geom_torsion_site_symmetry_2
_geom_torsion_site_symmetry_3
_geom_torsion_site_symmetry_4
_geom_torsion
_geom_torsion_publ_flag
Au(1) Au(2) Au(3) Au(4) . . . . -93.49(3) no
Au(1) Au(2) Au(3) S(3) . . . . -161.11(5) no
Au(1) Au(2) Au(3) P(2) . . . . 20.93(5) no
Au(1) Au(2) S(2) C(20) . . . . -4.3(2) no
Au(1) Au(2) C(2) C(1) . . . . -12.5(5) no
Au(1) Au(2) C(2) C(3) . . . . 164.3(5) no
Au(1) S(1) C(20) S(2) . . . . 19.6(5) no
Au(1) S(1) C(20) N(1) . . . . -162.1(4) no
Au(1) P(1) C(1) C(2) . . . . 18.8(6) no
Au(1) P(1) C(1) C(6) . . . . -160.4(4) no
Au(1) P(1) C(8) C(9) . . . . 57.0(5) no
Au(1) P(1) C(8) C(13) . . . . -123.7(5) no
Au(1) P(1) C(14) C(15) . . . . 40.8(6) no
Au(1) P(1) C(14) C(19) . . . . -137.1(5) no
Au(2) Au(1) S(1) C(20) . . . . -17.0(2) no
Au(2) Au(1) P(1) C(1) . . . . -19.6(2) no
Au(2) Au(1) P(1) C(8) . . . . 102.0(2) no
Au(2) Au(1) P(1) C(14) . . . . -140.8(2) no
Au(2) Au(3) Au(4) S(4) . . . . -71.75(5) no
Au(2) Au(3) Au(4) C(30) . . . . 105.8(2) no
Au(2) Au(3) S(3) C(48) . . . . 170.4(2) no
Au(2) Au(3) P(2) C(29) . . . . -145.1(2) no
Au(2) Au(3) P(2) C(36) . . . . 90.3(2) no
Au(2) Au(3) P(2) C(42) . . . . -25.5(2) no
Au(2) S(2) C(20) S(1) . . . . -9.0(5) no
Au(2) S(2) C(20) N(1) . . . . 172.7(4) no
Au(2) C(2) C(1) P(1) . . . . -1.0(7) no
Au(2) C(2) C(1) C(6) . . . . 178.1(5) no
Au(2) C(2) C(3) C(4) . . . . -175.8(5) no
Au(3) Au(2) Au(1) Au(4) . . . 1_655 162.85(4) no
Au(3) Au(2) Au(1) S(1) . . . . 91.62(5) no
Au(3) Au(2) Au(1) P(1) . . . . -86.67(5) no
Au(3) Au(2) S(2) C(20) . . . . -152.9(2) no
Au(3) Au(2) C(2) C(1) . . . . 136.7(5) no
Au(3) Au(2) C(2) C(3) . . . . -46.5(5) no
Au(3) Au(4) S(4) C(48) . . . . 2.9(2) no
Au(3) Au(4) C(30) C(29) . . . . 12.9(5) no
Au(3) Au(4) C(30) C(31) . . . . -165.4(5) no
Au(3) S(3) C(48) S(4) . . . . -15.1(5) no
Au(3) S(3) C(48) N(2) . . . . 166.8(4) no
Au(3) P(2) C(29) C(30) . . . . -8.9(6) no
Au(3) P(2) C(29) C(34) . . . . 165.7(4) no
Au(3) P(2) C(36) C(37) . . . . -47.4(6) no
Au(3) P(2) C(36) C(41) . . . . 137.3(6) no
Au(3) P(2) C(42) C(43) . . . . -33.3(6) no
Au(3) P(2) C(42) C(47) . . . . 146.6(5) no
Au(4) Au(3) Au(2) S(2) . . . . -11.05(5) no
Au(4) Au(3) Au(2) C(2) . . . . 163.8(2) no
Au(4) Au(3) S(3) C(48) . . . . 13.0(2) no
Au(4) Au(3) P(2) C(29) . . . . 12.8(2) no
Au(4) Au(3) P(2) C(36) . . . . -111.9(2) no
Au(4) Au(3) P(2) C(42) . . . . 132.4(2) no
Au(4) S(4) C(48) S(3) . . . . 7.3(5) no
Au(4) S(4) C(48) N(2) . . . . -174.6(4) no
Au(4) C(30) C(29) P(2) . . . . -5.3(7) no
Au(4) C(30) C(29) C(34) . . . . -179.7(5) no
Au(4) C(30) C(31) C(32) . . . . 177.8(5) no
S(1) Au(1) Au(2) S(2) . . . . 11.14(6) no
S(1) Au(1) Au(2) C(2) . . . . -165.4(2) no
S(1) Au(1) P(1) C(1) . . . . -90(2) no
S(1) Au(1) P(1) C(8) . . . . 32(2) no
S(1) Au(1) P(1) C(14) . . . . 149(2) no
S(1) C(20) N(1) C(21) . . . . 3.9(8) no
S(1) C(20) N(1) C(25) . . . . 179.4(5) no
S(2) Au(2) Au(1) P(1) . . . . -167.16(6) no
S(2) Au(2) Au(3) S(3) . . . . -78.67(7) no
S(2) Au(2) Au(3) P(2) . . . . 103.37(6) no
S(2) Au(2) C(2) C(1) . . . . -152(1) no
S(2) Au(2) C(2) C(3) . . . . 25(2) no
S(2) C(20) N(1) C(21) . . . . -177.6(5) no
S(2) C(20) N(1) C(25) . . . . -2.1(8) no
S(3) Au(3) Au(2) C(2) . . . . 96.2(2) no
S(3) Au(3) Au(4) S(4) . . . . -8.23(7) no
S(3) Au(3) Au(4) C(30) . . . . 169.3(2) no
S(3) Au(3) P(2) C(29) . . . . 136(2) no
S(3) Au(3) P(2) C(36) . . . . 12(2) no
S(3) Au(3) P(2) C(42) . . . . -104(2) no
S(3) C(48) N(2) C(49) . . . . -9.7(8) no
S(3) C(48) N(2) C(53) . . . . 170.9(4) no
S(4) Au(4) Au(3) P(2) . . . . 170.09(6) no
S(4) Au(4) C(30) C(29) . . . . 158(2) no
S(4) Au(4) C(30) C(31) . . . . -21(3) no
S(4) C(48) N(2) C(49) . . . . 172.0(4) no
S(4) C(48) N(2) C(53) . . . . -7.4(8) no
P(1) Au(1) Au(2) C(2) . . . . 16.3(2) no
P(1) Au(1) S(1) C(20) . . . . 53(2) no
P(1) C(1) C(2) C(3) . . . . -177.9(5) no
P(1) C(1) C(6) C(5) . . . . 177.6(5) no
P(1) C(8) C(9) C(10) . . . . 175.7(6) no
P(1) C(8) C(13) C(12) . . . . -176.7(5) no
P(1) C(14) C(15) C(16) . . . . -176.2(5) no
P(1) C(14) C(19) C(18) . . . . 176.8(6) no
P(2) Au(3) Au(2) C(2) . . . . -81.8(2) no
P(2) Au(3) Au(4) C(30) . . . . -12.3(2) no
P(2) Au(3) S(3) C(48) . . . . -110(2) no
P(2) C(29) C(30) C(31) . . . . 173.2(4) no
P(2) C(29) C(34) C(33) . . . . -173.9(5) no
P(2) C(36) C(37) C(38) . . . . -175.7(6) no
P(2) C(36) C(41) C(40) . . . . 175.0(6) no
P(2) C(42) C(43) C(44) . . . . 177.2(6) no
P(2) C(42) C(47) C(46) . . . . -179.1(5) no
N(1) C(21) C(22) C(23) . . . . 57.2(8) no
N(1) C(25) C(26) C(27) . . . . 63.6(7) no
N(2) C(49) C(50) C(51) . . . . -56.0(7) no
N(2) C(53) C(54) C(54a) . . . . 102(1) no
N(2) C(53) C(54) C(55) . . . . 71(1) no
N(2) C(53) C(54) C(55a) . . . . 37(2) no
N(2) C(53) C(54a) C(54) . . . . -94(1) no
N(2) C(53) C(54a) C(55) . . . . -27(2) no
N(2) C(53) C(54a) C(55a) . . . . -60(2) no
C(1) P(1) C(8) C(9) . . . . -177.9(5) no
C(1) P(1) C(8) C(13) . . . . 1.4(6) no
C(1) P(1) C(14) C(15) . . . . -83.9(6) no
C(1) P(1) C(14) C(19) . . . . 98.2(6) no
C(1) C(2) C(3) C(4) . . . . 1.2(9) no
C(1) C(6) C(5) C(4) . . . . -1(1) no
C(2) Au(2) S(2) C(20) . . . . 135(2) no
C(2) C(1) P(1) C(8) . . . . -106.7(5) no
C(2) C(1) P(1) C(14) . . . . 143.5(5) no
C(2) C(1) C(6) C(5) . . . . -2(1) no
C(2) C(3) C(4) C(5) . . . . -3(1) no
C(2) C(3) C(4) C(7) . . . . 175.4(6) no
C(3) C(2) C(1) C(6) . . . . 1.2(9) no
C(3) C(4) C(5) C(6) . . . . 3(1) no
C(6) C(1) P(1) C(8) . . . . 74.1(6) no
C(6) C(1) P(1) C(14) . . . . -35.7(6) no
C(6) C(5) C(4) C(7) . . . . -175.8(7) no
C(8) P(1) C(14) C(15) . . . . 163.9(5) no
C(8) P(1) C(14) C(19) . . . . -14.0(7) no
C(8) C(9) C(10) C(11) . . . . 2(1) no
C(8) C(13) C(12) C(11) . . . . 0(1) no
C(9) C(8) P(1) C(14) . . . . -65.7(6) no
C(9) C(8) C(13) C(12) . . . . 2.6(9) no
C(9) C(10) C(11) C(12) . . . . 1(1) no
C(10) C(9) C(8) C(13) . . . . -4(1) no
C(10) C(11) C(12) C(13) . . . . -2(1) no
C(13) C(8) P(1) C(14) . . . . 113.5(5) no
C(14) C(15) C(16) C(17) . . . . 0(1) no
C(14) C(19) C(18) C(17) . . . . -1(1) no
C(15) C(14) C(19) C(18) . . . . -1(1) no
C(15) C(16) C(17) C(18) . . . . -2(1) no
C(16) C(15) C(14) C(19) . . . . 2(1) no
C(16) C(17) C(18) C(19) . . . . 3(1) no
C(20) N(1) C(21) C(22) . . . . 79.3(8) no
C(20) N(1) C(25) C(26) . . . . 86.7(7) no
C(21) N(1) C(25) C(26) . . . . -97.5(7) no
C(21) C(22) C(23) C(24) . . . . -176.6(7) no
C(22) C(21) N(1) C(25) . . . . -96.4(7) no
C(25) C(26) C(27) C(28) . . . . 167.3(6) no
C(29) P(2) C(36) C(37) . . . . -174.8(5) no
C(29) P(2) C(36) C(41) . . . . 9.9(7) no
C(29) P(2) C(42) C(43) . . . . 90.8(6) no
C(29) P(2) C(42) C(47) . . . . -89.2(6) no
C(29) C(30) C(31) C(32) . . . . -0.7(9) no
C(29) C(34) C(33) C(32) . . . . 2(1) no
C(30) Au(4) S(4) C(48) . . . . -142(2) no
C(30) C(29) P(2) C(36) . . . . 118.5(5) no
C(30) C(29) P(2) C(42) . . . . -131.7(5) no
C(30) C(29) C(34) C(33) . . . . 1(1) no
C(30) C(31) C(32) C(33) . . . . 3(1) no
C(30) C(31) C(32) C(35) . . . . -174.4(6) no
C(31) C(30) C(29) C(34) . . . . -1.3(9) no
C(31) C(32) C(33) C(34) . . . . -4(1) no
C(34) C(29) P(2) C(36) . . . . -66.9(6) no
C(34) C(29) P(2) C(42) . . . . 42.9(6) no
C(34) C(33) C(32) C(35) . . . . 173.8(7) no
C(36) P(2) C(42) C(43) . . . . -155.5(5) no
C(36) P(2) C(42) C(47) . . . . 24.4(6) no
C(36) C(37) C(38) C(39) . . . . 1(1) no
C(36) C(41) C(40) C(39) . . . . 0(1) no
C(37) C(36) P(2) C(42) . . . . 73.5(6) no
C(37) C(36) C(41) C(40) . . . . 0(1) no
C(37) C(38) C(39) C(40) . . . . -1(1) no
C(38) C(37) C(36) C(41) . . . . 0(1) no
C(38) C(39) C(40) C(41) . . . . 1(1) no
C(41) C(36) P(2) C(42) . . . . -101.9(6) no
C(42) C(43) C(44) C(45) . . . . 2(1) no
C(42) C(47) C(46) C(45) . . . . 1(1) no
C(43) C(42) C(47) C(46) . . . . 1(1) no
C(43) C(44) C(45) C(46) . . . . 0(1) no
C(44) C(43) C(42) C(47) . . . . -3(1) no
C(44) C(45) C(46) C(47) . . . . -2(1) no
C(48) N(2) C(49) C(50) . . . . -76.6(7) no
C(48) N(2) C(53) C(54) . . . . -103.1(7) no
C(48) N(2) C(53) C(54a) . . . . -63.6(8) no
C(49) N(2) C(53) C(54) . . . . 77.3(7) no
C(49) N(2) C(53) C(54a) . . . . 116.9(7) no
C(49) C(50) C(51) C(52) . . . . 179.0(6) no
C(50) C(49) N(2) C(53) . . . . 102.9(6) no
C(53) C(54) C(54a) C(55) . . . . -142(1) no
C(53) C(54) C(54a) C(55a) . . . . -141(1) no
C(53) C(54) C(55) C(54a) . . . . 39(1) no
C(53) C(54) C(55) C(55a) . . . . -139(2) no
C(53) C(54) C(55) C(56) . . . . 173(1) no
C(53) C(54) C(55a) C(54a) . . . . 60(1) no
C(53) C(54) C(55a) C(55) . . . . 61(2) no
C(53) C(54) C(55a) C(56) . . . . 129(2) no
C(53) C(54a) C(54) C(55) . . . . 142(1) no
C(53) C(54a) C(54) C(55a) . . . . 141(1) no
C(53) C(54a) C(55) C(54) . . . . -61(1) no
C(53) C(54a) C(55) C(55a) . . . . -59(3) no
C(53) C(54a) C(55) C(56) . . . . -129(2) no
C(53) C(54a) C(55a) C(54) . . . . -41(1) no
C(53) C(54a) C(55a) C(55) . . . . 141(2) no
C(53) C(54a) C(55a) C(56) . . . . -173(2) no
C(54) C(53) C(54a) C(55) . . . . 67(2) no
C(54) C(53) C(54a) C(55a) . . . . 34(2) no
C(54) C(54a) C(55) C(55a) . . . . 2(2) no
C(54) C(54a) C(55) C(56) . . . . -68(2) no
C(54) C(54a) C(55a) C(55) . . . . -178(3) no
C(54) C(54a) C(55a) C(56) . . . . -132(3) no
C(54) C(55) C(54a) C(55a) . . . . -2(2) no
C(54) C(55) C(55a) C(54a) . . . . 1(2) no
C(54) C(55) C(55a) C(56) . . . . -134(2) no
C(54) C(55) C(56) C(55a) . . . . 39(2) no
C(54) C(55a) C(54a) C(55) . . . . 178(3) no
C(54) C(55a) C(55) C(54a) . . . . -1(2) no
C(54) C(55a) C(55) C(56) . . . . 134(2) no
C(54) C(55a) C(56) C(55) . . . . -75(2) no
C(54a) C(53) C(54) C(55) . . . . -32(1) no
C(54a) C(53) C(54) C(55a) . . . . -65(2) no
C(54a) C(54) C(55) C(55a) . . . . -178(3) no
C(54a) C(54) C(55) C(56) . . . . 134(2) no
C(54a) C(54) C(55a) C(55) . . . . 2(2) no
C(54a) C(54) C(55a) C(56) . . . . 69(3) no
C(54a) C(55) C(54) C(55a) . . . . 178(3) no
C(54a) C(55) C(55a) C(56) . . . . -135(1) no
C(54a) C(55) C(56) C(55a) . . . . 77(2) no
C(54a) C(55a) C(54) C(55) . . . . -2(2) no
C(54a) C(55a) C(55) C(56) . . . . 135(1) no
C(54a) C(55a) C(56) C(55) . . . . -36(1) no
C(55) C(54) C(54a) C(55a) . . . . 1(2) no
C(55) C(54) C(55a) C(56) . . . . 68(2) no
C(55) C(54a) C(54) C(55a) . . . . -1(2) no
C(55) C(54a) C(55a) C(56) . . . . 46(2) no
C(55a) C(54) C(55) C(56) . . . . -48(2) no
C(55a) C(54a) C(55) C(56) . . . . -69(2) no
